data_2226281
loop_
_publ_author_name
'Pervez, Humayun'
'Iqbal, Mohammad S.'
'Saira, Naveeda'
'Yaqub, Muhammad'
'Tahir, M. Nawaz'

_publ_section_title
;
 4-(3-Methoxyphenyl)-1-(2-oxoindolin-3-ylidene)thiosemicarbazide
;
_journal_coeditor_code SI2262
_journal_issue 6
_journal_name_full 'Acta Crystallographica Section E'
_journal_page_first o1404
_journal_paper_doi 10.1107/S1600536810018052
_journal_volume 66
_journal_year 2010
_chemical_formula_iupac 'C16 H14 N4 O2 S'
_chemical_formula_moiety 'C16 H14 N4 O2 S'
_chemical_formula_sum 'C16 H14 N4 O2 S'
_chemical_formula_weight 326.37
_chemical_name_systematic
;
4-(3-Methoxyphenyl)-1-(2-oxoindolin-3-ylidene)thiosemicarbazide
;
_space_group_IT_number 14
_symmetry_cell_setting monoclinic
_symmetry_space_group_name_Hall '-P 2yn'
_symmetry_space_group_name_H-M 'P 1 21/n 1'
_atom_sites_solution_hydrogens geom
_atom_sites_solution_primary direct
_atom_sites_solution_secondary difmap
_audit_creation_method SHELXL-97
_cell_angle_alpha 90.00
_cell_angle_beta 111.179(2)
_cell_angle_gamma 90.00
_cell_formula_units_Z 4
_cell_length_a 15.1793(5)
_cell_length_b 7.2473(2)
_cell_length_c 15.4764(5)
_cell_measurement_reflns_used 2898
_cell_measurement_temperature 296(2)
_cell_measurement_theta_max 28.32
_cell_measurement_theta_min 3.24
_cell_volume 1587.55(9)
_computing_cell_refinement 'SAINT (Bruker, 2007)'
_computing_data_collection 'APEX2 (Bruker, 2007)'
_computing_data_reduction 'SAINT (Bruker, 2007)'
_computing_molecular_graphics 'ORTEP-3 for Windows (Farrugia, 1997) and PLATON (Spek, 2009)'
_computing_publication_material
;
WinGX (Farrugia, 1999) and PLATON (Spek, 2009)
;
_computing_structure_refinement 'SHELXL97 (Sheldrick, 2008)'
_computing_structure_solution 'SHELXS97 (Sheldrick, 2008)'
_diffrn_ambient_temperature 296(2)
_diffrn_detector_area_resol_mean 7.40
_diffrn_measured_fraction_theta_full 0.992
_diffrn_measured_fraction_theta_max 0.992
_diffrn_measurement_device_type 'Bruker Kappa APEXII CCD'
_diffrn_measurement_method \w
_diffrn_radiation_monochromator graphite
_diffrn_radiation_source 'fine-focus sealed tube'
_diffrn_radiation_type MoK\a
_diffrn_radiation_wavelength 0.71073
_diffrn_reflns_av_R_equivalents 0.0278
_diffrn_reflns_av_sigmaI/netI 0.0309
_diffrn_reflns_limit_h_max 20
_diffrn_reflns_limit_h_min -20
_diffrn_reflns_limit_k_max 9
_diffrn_reflns_limit_k_min -9
_diffrn_reflns_limit_l_max 19
_diffrn_reflns_limit_l_min -20
_diffrn_reflns_number 13861
_diffrn_reflns_theta_full 28.32
_diffrn_reflns_theta_max 28.32
_diffrn_reflns_theta_min 3.24
_diffrn_standards_number 0
_exptl_absorpt_coefficient_mu 0.219
_exptl_absorpt_correction_T_max 0.960
_exptl_absorpt_correction_T_min 0.946
_exptl_absorpt_correction_type multi-scan
_exptl_absorpt_process_details '(SADABS; Bruker, 2005)'
_exptl_crystal_colour yellow
_exptl_crystal_density_diffrn 1.366
_exptl_crystal_density_method 'not measured'
_exptl_crystal_description prism
_exptl_crystal_F_000 680
_exptl_crystal_size_max 0.34
_exptl_crystal_size_mid 0.22
_exptl_crystal_size_min 0.20
_refine_diff_density_max 0.363
_refine_diff_density_min -0.353
_refine_ls_goodness_of_fit_ref 1.040
_refine_ls_hydrogen_treatment constr
_refine_ls_matrix_type full
_refine_ls_number_parameters 209
_refine_ls_number_reflns 3925
_refine_ls_number_restraints 0
_refine_ls_restrained_S_all 1.040
_refine_ls_R_factor_all 0.0633
_refine_ls_R_factor_gt 0.0435
_refine_ls_shift/su_max 0.000
_refine_ls_shift/su_mean 0.000
_refine_ls_structure_factor_coef Fsqd
_refine_ls_weighting_details 'w=1/[\s^2^(Fo^2^)+(0.0539P)^2^+0.6227P] where P=(Fo^2^+2Fc^2^)/3'
_refine_ls_weighting_scheme calc
_refine_ls_wR_factor_gt 0.1107
_refine_ls_wR_factor_ref 0.1248
_reflns_number_gt 2898
_reflns_number_total 3925
_reflns_threshold_expression I>2\s(I)
_cod_data_source_file si2262.cif
_cod_data_source_block I
_cod_depositor_comments
;
The following automatic conversions were performed:
'_symmetry_cell_setting' value 'Monoclinic' changed to 'monoclinic'
according to '/home/saulius/struct/CIF-dictionaries/cif_core.dic'
dictionary named 'cif_core.dic' version 2.4.1 from 2010-06-29.

Automatic conversion script
Id: cif_fix_enum 1527 2010-12-29 10:47:43Z saulius 
;
_cod_original_sg_symbol_H-M 'P 21/n'
_cod_database_code 2226281
_cod_database_fobs_code 2226281

loop_
_symmetry_equiv_pos_as_xyz
'x, y, z'
'-x+1/2, y+1/2, -z+1/2'
'-x, -y, -z'
'x+1/2, -y+1/2, z+1/2'

loop_
_atom_site_type_symbol
_atom_site_label
_atom_site_fract_x
_atom_site_fract_y
_atom_site_fract_z
_atom_site_U_iso_or_equiv
_atom_site_adp_type
_atom_site_calc_flag
_atom_site_refinement_flags
_atom_site_occupancy
_atom_site_disorder_assembly
_atom_site_disorder_group
C C1 0.19826(11) 0.3610(2) 0.45348(11) 0.0329(3) Uani d . 1 . .
C C2 0.26044(11) 0.3126(2) 0.54720(11) 0.0345(3) Uani d . 1 . .
C C3 0.35347(12) 0.2547(3) 0.58412(12) 0.0434(4) Uani d . 1 . .
H H3 0.3882 0.2332 0.5464 0.052 Uiso calc R 1 . .
C C4 0.39313(14) 0.2298(3) 0.67919(13) 0.0515(5) Uani d . 1 . .
H H4 0.4555 0.1908 0.7057 0.062 Uiso calc R 1 . .
C C5 0.34181(15) 0.2617(3) 0.73516(13) 0.0529(5) Uani d . 1 . .
H H5 0.3705 0.2446 0.7988 0.063 Uiso calc R 1 . .
C C6 0.24859(14) 0.3187(3) 0.69884(12) 0.0491(5) Uani d . 1 . .
H H6 0.2140 0.3403 0.7367 0.059 Uiso calc R 1 . .
C C7 0.20928(11) 0.3419(2) 0.60448(11) 0.0382(4) Uani d . 1 . .
C C8 0.10524(11) 0.4125(2) 0.46058(11) 0.0359(4) Uani d . 1 . .
C C9 0.17432(11) 0.4498(2) 0.22293(11) 0.0360(4) Uani d . 1 . .
C C10 0.30202(12) 0.3962(2) 0.16100(12) 0.0388(4) Uani d . 1 . .
C C11 0.24941(12) 0.3445(2) 0.07119(12) 0.0407(4) Uani d . 1 . .
H H11 0.1865 0.3103 0.0552 0.049 Uiso calc R 1 . .
C C12 0.29128(13) 0.3440(3) 0.00497(13) 0.0446(4) Uani d . 1 . .
C C13 0.38568(14) 0.3931(3) 0.02993(15) 0.0539(5) Uani d . 1 . .
H H13 0.4139 0.3948 -0.0143 0.065 Uiso calc R 1 . .
C C14 0.43705(14) 0.4392(3) 0.11998(16) 0.0554(5) Uani d . 1 . .
H H14 0.5006 0.4689 0.1366 0.066 Uiso calc R 1 . .
C C15 0.39605(13) 0.4423(3) 0.18678(14) 0.0477(4) Uani d . 1 . .
H H15 0.4313 0.4748 0.2476 0.057 Uiso calc R 1 . .
C C16 0.14733(15) 0.2526(3) -0.11290(15) 0.0613(6) Uani d . 1 . .
H H16A 0.1142 0.3578 -0.1023 0.092 Uiso calc R 1 . .
H H16B 0.1387 0.1496 -0.0777 0.092 Uiso calc R 1 . .
H H16C 0.1230 0.2222 -0.1776 0.092 Uiso calc R 1 . .
N N1 0.11680(10) 0.3984(2) 0.55058(10) 0.0429(4) Uani d . 1 . .
H H1 0.0733 0.4210 0.5725 0.051 Uiso calc R 1 . .
N N2 0.22156(9) 0.36975(19) 0.38155(9) 0.0351(3) Uani d . 1 . .
N N3 0.15482(9) 0.4293(2) 0.30214(9) 0.0374(3) Uani d . 1 . .
H H3A 0.0992 0.4548 0.3013 0.045 Uiso calc R 1 . .
N N4 0.26118(10) 0.3955(2) 0.23067(10) 0.0416(4) Uani d . 1 . .
H H4A 0.2966 0.3552 0.2842 0.050 Uiso calc R 1 . .
O O1 0.03312(8) 0.45962(19) 0.39631(8) 0.0452(3) Uani d . 1 . .
O O2 0.24526(10) 0.2944(2) -0.08484(9) 0.0610(4) Uani d . 1 . .
S S1 0.09025(3) 0.53985(8) 0.13109(3) 0.04856(16) Uani d . 1 . .

loop_
_atom_site_aniso_label
_atom_site_aniso_U_11
_atom_site_aniso_U_22
_atom_site_aniso_U_33
_atom_site_aniso_U_12
_atom_site_aniso_U_13
_atom_site_aniso_U_23
C1 0.0311(7) 0.0360(8) 0.0318(8) 0.0010(6) 0.0115(6) -0.0041(6)
C2 0.0357(8) 0.0370(9) 0.0304(8) 0.0024(6) 0.0115(6) -0.0028(6)
C3 0.0409(9) 0.0480(10) 0.0403(9) 0.0111(7) 0.0136(7) -0.0015(8)
C4 0.0456(10) 0.0572(12) 0.0423(10) 0.0146(9) 0.0045(8) 0.0006(9)
C5 0.0585(12) 0.0603(12) 0.0312(9) 0.0100(9) 0.0060(8) 0.0039(8)
C6 0.0547(11) 0.0628(12) 0.0320(9) 0.0061(9) 0.0182(8) -0.0004(8)
C7 0.0370(8) 0.0444(9) 0.0329(8) 0.0019(7) 0.0123(7) -0.0013(7)
C8 0.0306(7) 0.0442(9) 0.0335(8) -0.0012(6) 0.0121(6) -0.0050(7)
C9 0.0361(8) 0.0396(9) 0.0331(8) -0.0034(7) 0.0136(7) -0.0010(7)
C10 0.0408(9) 0.0398(9) 0.0411(9) 0.0054(7) 0.0211(7) 0.0075(7)
C11 0.0412(9) 0.0431(10) 0.0421(9) 0.0028(7) 0.0200(7) 0.0032(7)
C12 0.0518(10) 0.0442(10) 0.0445(10) 0.0062(8) 0.0253(8) 0.0032(8)
C13 0.0548(11) 0.0636(13) 0.0570(12) 0.0033(10) 0.0367(10) 0.0059(10)
C14 0.0414(10) 0.0658(13) 0.0656(13) -0.0035(9) 0.0272(10) 0.0046(10)
C15 0.0415(9) 0.0565(12) 0.0465(10) 0.0005(8) 0.0174(8) 0.0036(9)
C16 0.0634(13) 0.0705(15) 0.0487(12) -0.0020(11) 0.0187(10) -0.0053(10)
N1 0.0337(7) 0.0646(10) 0.0332(7) 0.0050(7) 0.0154(6) -0.0018(7)
N2 0.0345(7) 0.0396(8) 0.0317(7) 0.0018(6) 0.0124(6) -0.0014(6)
N3 0.0303(6) 0.0520(9) 0.0304(7) 0.0027(6) 0.0114(5) 0.0015(6)
N4 0.0355(7) 0.0579(10) 0.0330(7) 0.0072(6) 0.0143(6) 0.0079(6)
O1 0.0303(6) 0.0680(9) 0.0342(6) 0.0061(5) 0.0081(5) -0.0031(6)
O2 0.0614(9) 0.0838(11) 0.0445(8) 0.0019(8) 0.0272(7) -0.0089(7)
S1 0.0377(2) 0.0708(4) 0.0363(2) 0.0074(2) 0.01228(18) 0.0104(2)

loop_
_atom_type_symbol
_atom_type_description
_atom_type_scat_dispersion_real
_atom_type_scat_dispersion_imag
_atom_type_scat_source
C C 0.0033 0.0016 'International Tables Vol C Tables 4.2.6.8 and 6.1.1.4'
H H 0.0000 0.0000 'International Tables Vol C Tables 4.2.6.8 and 6.1.1.4'
N N 0.0061 0.0033 'International Tables Vol C Tables 4.2.6.8 and 6.1.1.4'
O O 0.0106 0.0060 'International Tables Vol C Tables 4.2.6.8 and 6.1.1.4'
S S 0.1246 0.1234 'International Tables Vol C Tables 4.2.6.8 and 6.1.1.4'

loop_
_geom_angle_atom_site_label_1
_geom_angle_atom_site_label_2
_geom_angle_atom_site_label_3
_geom_angle_site_symmetry_1
_geom_angle_site_symmetry_3
_geom_angle
_geom_angle_publ_flag
N2 C1 C2 . . 126.25(14) ?
N2 C1 C8 . . 127.64(14) ?
C2 C1 C8 . . 105.94(13) ?
C3 C2 C7 . . 120.33(15) ?
C3 C2 C1 . . 132.91(15) ?
C7 C2 C1 . . 106.72(13) ?
C2 C3 C4 . . 117.73(17) ?
C2 C3 H3 . . 121.1 ?
C4 C3 H3 . . 121.1 ?
C5 C4 C3 . . 121.22(17) ?
C5 C4 H4 . . 119.4 ?
C3 C4 H4 . . 119.4 ?
C4 C5 C6 . . 121.48(17) ?
C4 C5 H5 . . 119.3 ?
C6 C5 H5 . . 119.3 ?
C7 C6 C5 . . 117.13(17) ?
C7 C6 H6 . . 121.4 ?
C5 C6 H6 . . 121.4 ?
C6 C7 C2 . . 122.09(16) ?
C6 C7 N1 . . 128.44(16) ?
C2 C7 N1 . . 109.47(14) ?
O1 C8 N1 . . 127.11(15) ?
O1 C8 C1 . . 126.47(15) ?
N1 C8 C1 . . 106.42(13) ?
N4 C9 N3 . . 114.35(14) ?
N4 C9 S1 . . 128.21(13) ?
N3 C9 S1 . . 117.43(12) ?
C15 C10 C11 . . 121.28(16) ?
C15 C10 N4 . . 118.06(16) ?
C11 C10 N4 . . 120.61(15) ?
C10 C11 C12 . . 119.44(16) ?
C10 C11 H11 . . 120.3 ?
C12 C11 H11 . . 120.3 ?
O2 C12 C11 . . 123.55(17) ?
O2 C12 C13 . . 116.72(17) ?
C11 C12 C13 . . 119.72(18) ?
C14 C13 C12 . . 119.75(18) ?
C14 C13 H13 . . 120.1 ?
C12 C13 H13 . . 120.1 ?
C13 C14 C15 . . 121.26(18) ?
C13 C14 H14 . . 119.4 ?
C15 C14 H14 . . 119.4 ?
C10 C15 C14 . . 118.52(18) ?
C10 C15 H15 . . 120.7 ?
C14 C15 H15 . . 120.7 ?
O2 C16 H16A . . 109.5 ?
O2 C16 H16B . . 109.5 ?
H16A C16 H16B . . 109.5 ?
O2 C16 H16C . . 109.5 ?
H16A C16 H16C . . 109.5 ?
H16B C16 H16C . . 109.5 ?
C8 N1 C7 . . 111.39(14) ?
C8 N1 H1 . . 124.3 ?
C7 N1 H1 . . 124.3 ?
C1 N2 N3 . . 116.95(13) ?
N2 N3 C9 . . 121.05(13) ?
N2 N3 H3A . . 119.5 ?
C9 N3 H3A . . 119.5 ?
C9 N4 C10 . . 127.93(14) ?
C9 N4 H4A . . 116.0 ?
C10 N4 H4A . . 116.0 ?
C12 O2 C16 . . 117.57(15) ?

loop_
_geom_bond_atom_site_label_1
_geom_bond_atom_site_label_2
_geom_bond_site_symmetry_2
_geom_bond_distance
_geom_bond_publ_flag
C1 N2 . 1.286(2) ?
C1 C2 . 1.459(2) ?
C1 C8 . 1.503(2) ?
C2 C3 . 1.383(2) ?
C2 C7 . 1.390(2) ?
C3 C4 . 1.386(3) ?
C3 H3 . 0.9300 ?
C4 C5 . 1.378(3) ?
C4 H4 . 0.9300 ?
C5 C6 . 1.384(3) ?
C5 H5 . 0.9300 ?
C6 C7 . 1.374(2) ?
C6 H6 . 0.9300 ?
C7 N1 . 1.410(2) ?
C8 O1 . 1.2319(19) ?
C8 N1 . 1.343(2) ?
C9 N4 . 1.339(2) ?
C9 N3 . 1.369(2) ?
C9 S1 . 1.6624(17) ?
C10 C15 . 1.377(2) ?
C10 C11 . 1.381(2) ?
C10 N4 . 1.425(2) ?
C11 C12 . 1.387(2) ?
C11 H11 . 0.9300 ?
C12 O2 . 1.359(2) ?
C12 C13 . 1.389(3) ?
C13 C14 . 1.370(3) ?
C13 H13 . 0.9300 ?
C14 C15 . 1.386(3) ?
C14 H14 . 0.9300 ?
C15 H15 . 0.9300 ?
C16 O2 . 1.422(3) ?
C16 H16A . 0.9600 ?
C16 H16B . 0.9600 ?
C16 H16C . 0.9600 ?
N1 H1 . 0.8600 ?
N2 N3 . 1.3504(18) ?
N3 H3A . 0.8600 ?
N4 H4A . 0.8600 ?

loop_
_geom_hbond_atom_site_label_D
_geom_hbond_atom_site_label_H
_geom_hbond_atom_site_label_A
_geom_hbond_site_symmetry_A
_geom_hbond_distance_DH
_geom_hbond_distance_HA
_geom_hbond_distance_DA
_geom_hbond_angle_DHA
_geom_hbond_publ_flag
N1 H1 O1 3_566 0.8600 2.0400 2.875(2) 164.00 yes
N3 H3A O1 . 0.8600 2.0600 2.7441(19) 136.00 yes
N4 H4A N2 . 0.8600 2.1900 2.620(2) 110.00 yes
N4 H4A S1 2_545 0.8600 2.8700 3.5806(16) 141.00 yes
C11 H11 S1 . 0.9300 2.7400 3.212(2) 112.00 yes
C8 O1 Cg3 2_555 1.2319(19) 3.63660(10) 3.7399(17) 85.16(10) no

loop_
_geom_torsion_atom_site_label_1
_geom_torsion_atom_site_label_2
_geom_torsion_atom_site_label_3
_geom_torsion_atom_site_label_4
_geom_torsion_site_symmetry_1
_geom_torsion_site_symmetry_2
_geom_torsion_site_symmetry_3
_geom_torsion_site_symmetry_4
_geom_torsion
_geom_torsion_publ_flag
N2 C1 C2 C3 . . . . -4.6(3) ?
C8 C1 C2 C3 . . . . 179.95(19) ?
N2 C1 C2 C7 . . . . 172.98(16) ?
C8 C1 C2 C7 . . . . -2.51(18) ?
C7 C2 C3 C4 . . . . -0.8(3) ?
C1 C2 C3 C4 . . . . 176.49(19) ?
C2 C3 C4 C5 . . . . 0.0(3) ?
C3 C4 C5 C6 . . . . 0.4(3) ?
C4 C5 C6 C7 . . . . 0.1(3) ?
C5 C6 C7 C2 . . . . -0.9(3) ?
C5 C6 C7 N1 . . . . -179.92(19) ?
C3 C2 C7 C6 . . . . 1.3(3) ?
C1 C2 C7 C6 . . . . -176.60(17) ?
C3 C2 C7 N1 . . . . -179.52(16) ?
C1 C2 C7 N1 . . . . 2.6(2) ?
N2 C1 C8 O1 . . . . 5.7(3) ?
C2 C1 C8 O1 . . . . -178.91(17) ?
N2 C1 C8 N1 . . . . -173.84(17) ?
C2 C1 C8 N1 . . . . 1.57(19) ?
C15 C10 C11 C12 . . . . -1.8(3) ?
N4 C10 C11 C12 . . . . -179.12(16) ?
C10 C11 C12 O2 . . . . 179.65(17) ?
C10 C11 C12 C13 . . . . 0.8(3) ?
O2 C12 C13 C14 . . . . -178.02(19) ?
C11 C12 C13 C14 . . . . 0.9(3) ?
C12 C13 C14 C15 . . . . -1.6(3) ?
C11 C10 C15 C14 . . . . 1.2(3) ?
N4 C10 C15 C14 . . . . 178.50(17) ?
C13 C14 C15 C10 . . . . 0.6(3) ?
O1 C8 N1 C7 . . . . -179.55(17) ?
C1 C8 N1 C7 . . . . 0.0(2) ?
C6 C7 N1 C8 . . . . 177.47(19) ?
C2 C7 N1 C8 . . . . -1.6(2) ?
C2 C1 N2 N3 . . . . -175.68(15) ?
C8 C1 N2 N3 . . . . -1.2(2) ?
C1 N2 N3 C9 . . . . 177.49(15) ?
N4 C9 N3 N2 . . . . 3.9(2) ?
S1 C9 N3 N2 . . . . -175.20(12) ?
N3 C9 N4 C10 . . . . 178.85(16) ?
S1 C9 N4 C10 . . . . -2.1(3) ?
C15 C10 N4 C9 . . . . 142.08(19) ?
C11 C10 N4 C9 . . . . -40.6(3) ?
C11 C12 O2 C16 . . . . 4.2(3) ?
C13 C12 O2 C16 . . . . -176.89(19) ?

loop_
_cod_related_entry_id
_cod_related_entry_database
_cod_related_entry_code
1 ChemSpider 6272023
